data_1573938
loop_
_publ_author_name
'Zhao, Zhenxiang'
'Wang, Senhao'
'Shi, Xiaomei'
'Fu, Hongbing'
'Wang, Long'

_publ_section_title
;
 Multiple effects of aromatic substituents on excited-state properties and
 singlet fission process in azaquinodimethane systems.
;
_journal_issue 13
_journal_name_full 'Chemical science'
_journal_page_first 5565
_journal_page_last 5572
_journal_paper_doi 10.1039/d4sc06494a
_journal_volume 16
_journal_year 2025
_chemical_formula_moiety 'C34 H34 N2 O2 S2'
_chemical_formula_sum 'C34 H34 N2 O2 S2'
_chemical_formula_weight 566.75
_space_group_crystal_system triclinic
_space_group_IT_number 2
_space_group_name_Hall '-P 1'
_space_group_name_H-M_alt 'P -1'
_atom_sites_solution_hydrogens geom
_atom_sites_solution_primary dual
_audit_creation_date 2023-03-04
_audit_creation_method
;
Olex2 1.5-beta
(compiled 2022.04.07 svn.rca3783a0 for OlexSys, GUI svn.r6439)
;
_audit_update_record
;
2024-08-31 deposited with the CCDC.	2025-02-17 downloaded from the CCDC.
;
_cell_angle_alpha 77.396(5)
_cell_angle_beta 89.959(6)
_cell_angle_gamma 64.379(8)
_cell_formula_units_Z 4
_cell_length_a 11.0327(10)
_cell_length_b 12.2831(8)
_cell_length_c 24.7672(12)
_cell_measurement_reflns_used 5173
_cell_measurement_temperature 149(2)
_cell_measurement_theta_max 71.1280
_cell_measurement_theta_min 3.6810
_cell_volume 2936.6(4)
_computing_cell_refinement 'CrysAlisPro 1.171.39.33c (Rigaku OD, 2017)'
_computing_data_collection 'CrysAlisPro 1.171.39.33c (Rigaku OD, 2017)'
_computing_data_reduction 'CrysAlisPro 1.171.39.33c (Rigaku OD, 2017)'
_computing_molecular_graphics 'Olex2 1.5-beta (Dolomanov et al., 2009)'
_computing_publication_material 'Olex2 1.5-beta (Dolomanov et al., 2009)'
_computing_structure_refinement 'SHELXL 2018/3 (Sheldrick, 2015)'
_computing_structure_solution 'SHELXT 2014/5 (Sheldrick, 2014)'
_diffrn_ambient_environment N~2~
_diffrn_ambient_temperature 149(2)
_diffrn_detector 'CCD plate'
_diffrn_measured_fraction_theta_full 0.987
_diffrn_measured_fraction_theta_max 0.987
_diffrn_measurement_details
;
List of Runs (angles in degrees, time in seconds):

  # Type    Start    End  Width  t~exp~   \w     \q     \k     \f   Frames
#--------------------------------------------------------------------------
  1  \w     97.00 126.00   0.50    0.50    --   42.30  77.00 120.00   58
  2  \w      4.00  66.00   0.50    0.50    --   42.30  38.00  30.00  124
  3  \w     87.00 115.00   0.50    0.50    --   42.30  77.00 150.00   56
  4  \w     89.00 130.00   0.50    0.50    --   42.30  77.00-120.00   82
  5  \w     80.00 130.00   0.50    0.50    --   42.30  77.00-150.00  100
  6  \w    -40.00  71.00   0.50    0.50    --   42.30 -57.00  30.00  222
  7  \w     45.00 178.00   0.50    0.80    --  101.60 -25.00-180.00  266
  8  \w     13.00 141.00   0.50    0.80    --  101.60 -82.00  60.00  256
  9  \w    152.00 179.00   0.50    0.80    --  101.60  38.00-180.00   54
 10  \w     29.00  55.00   0.50    0.80    --  101.60 -82.00   0.00   52
 11  \w     92.00 117.00   0.50    0.80    --  101.60 -82.00   0.00   50
 12  \w     16.00 134.00   0.50    0.80    --  101.60 -63.00  60.00  236
 13  \w     16.00 148.00   0.50    0.80    --  101.60 -38.00-180.00  264
 14  \w     51.00 100.00   0.50    0.80    --  101.60 -82.00  30.00   98
 15  \w    160.00 186.00   0.50    0.80    --  101.60  82.00-120.00   52
 16  \w    120.00 146.00   0.50    0.80    --  101.60  38.00-180.00   52
 17  \w     99.00 125.00   0.50    0.80    --  101.60 -82.00 -30.00   52
 18  \w     72.00  97.00   0.50    0.80    --  101.60  38.00-180.00   50
 19  \w     24.00  84.00   0.50    0.50    --   42.10 -82.00-120.00  120
 20  \w    -47.00  55.00   0.50    0.50    --   42.10 -57.00-150.00  204
 21  \w     53.00  87.00   0.50    0.50    --   42.10  57.00  90.00   68
 22  \w     17.00  43.00   0.50    0.50    --   42.10  57.00  90.00   52
 23  \w    -26.00  82.00   0.50    0.50    --   42.10 -82.00-180.00  216
 24  \w     12.00  57.00   0.50    1.00    --  101.60 -12.00 120.00   90
 25  \w     66.00 144.00   0.50    1.00    --  101.60 -82.00-120.00  156
 26  \w     73.00 125.00   0.50    1.00    --  101.60 -82.00 150.00  104
 27  \w     13.00  38.00   0.50    1.00    --  101.60 -82.00-120.00   50
 28  \w     64.00 117.00   0.50    1.00    --  101.60 -82.00 -90.00  106
 29  \w     74.00 118.00   0.50    1.00    --  101.60 -82.00 -60.00   88
 30  \w     82.00 127.00   0.50    1.00    --  101.60 -63.00 120.00   90
 31  \w     30.00  60.00   0.50    1.00    --  101.60  25.00 120.00   60
 32  \w     66.00 169.00   0.50    1.00    --  101.60  25.00 120.00  206
 33  \w     20.00  64.00   0.50    1.00    --  101.60 -63.00 120.00   88
 34  \w     92.00 165.00   0.50    1.00    --  101.60 -12.00 120.00  146
 35  \w     16.00  67.00   0.50    1.00    --  101.60 -38.00 -30.00  102
 36  \w     80.00 108.00   0.50    1.00    --  101.60 -82.00  90.00   56
;
_diffrn_measurement_device 'four-circle diffractometer'
_diffrn_measurement_device_type 'XtaLAB AFC12 (RINC): Kappa single'
_diffrn_measurement_method '\w scans'
_diffrn_orient_matrix_type 'CrysAlisPro convention (1999,Acta A55,543-557)'
_diffrn_orient_matrix_UB_11 -0.0846556000
_diffrn_orient_matrix_UB_12 0.1380311000
_diffrn_orient_matrix_UB_13 -0.0002231000
_diffrn_orient_matrix_UB_21 -0.0410108000
_diffrn_orient_matrix_UB_22 0.0300176000
_diffrn_orient_matrix_UB_23 -0.0628956000
_diffrn_orient_matrix_UB_31 -0.1241331000
_diffrn_orient_matrix_UB_32 -0.0243865000
_diffrn_orient_matrix_UB_33 0.0123732000
_diffrn_radiation_monochromator mirror
_diffrn_radiation_probe x-ray
_diffrn_radiation_type 'Cu K\a'
_diffrn_radiation_wavelength 1.54184
_diffrn_reflns_av_R_equivalents 0.0911
_diffrn_reflns_av_unetI/netI 0.1035
_diffrn_reflns_Laue_measured_fraction_full 0.987
_diffrn_reflns_Laue_measured_fraction_max 0.987
_diffrn_reflns_limit_h_max 9
_diffrn_reflns_limit_h_min -13
_diffrn_reflns_limit_k_max 14
_diffrn_reflns_limit_k_min -14
_diffrn_reflns_limit_l_max 29
_diffrn_reflns_limit_l_min -26
_diffrn_reflns_number 30897
_diffrn_reflns_point_group_measured_fraction_full 0.987
_diffrn_reflns_point_group_measured_fraction_max 0.987
_diffrn_reflns_theta_full 66.599
_diffrn_reflns_theta_max 66.599
_diffrn_reflns_theta_min 3.678
_diffrn_source 'Rotating-anode X-ray tube'
_diffrn_source_type 'Rigaku (Cu) X-ray Source'
_exptl_absorpt_coefficient_mu 1.903
_exptl_absorpt_correction_T_max 1.00000
_exptl_absorpt_correction_T_min 0.49321
_exptl_absorpt_correction_type multi-scan
_exptl_absorpt_process_details
;
CrysAlisPro 1.171.39.33c (Rigaku Oxford Diffraction, 2017)
Empirical absorption correction using spherical harmonics,
 implemented in SCALE3 ABSPACK scaling algorithm.
;
_exptl_crystal_colour 'clear light red'
_exptl_crystal_density_diffrn 1.282
_exptl_crystal_description block
_exptl_crystal_F_000 1200
_exptl_crystal_size_max 0.13
_exptl_crystal_size_mid 0.12
_exptl_crystal_size_min 0.1
_refine_diff_density_max 0.849
_refine_diff_density_min -0.796
_refine_diff_density_rms 0.095
_refine_ls_extinction_method none
_refine_ls_goodness_of_fit_ref 1.062
_refine_ls_hydrogen_treatment constr
_refine_ls_matrix_type full
_refine_ls_number_parameters 725
_refine_ls_number_reflns 10237
_refine_ls_number_restraints 0
_refine_ls_restrained_S_all 1.062
_refine_ls_R_factor_all 0.1254
_refine_ls_R_factor_gt 0.0954
_refine_ls_shift/su_max 0.000
_refine_ls_shift/su_mean 0.000
_refine_ls_structure_factor_coef Fsqd
_refine_ls_weighting_details 'w=1/[\s^2^(Fo^2^)+(0.1607P)^2^+2.8007P] where P=(Fo^2^+2Fc^2^)/3'
_refine_ls_weighting_scheme calc
_refine_ls_wR_factor_gt 0.2811
_refine_ls_wR_factor_ref 0.3041
_reflns_Friedel_coverage 0.000
_reflns_number_gt 6484
_reflns_number_total 10237
_reflns_threshold_expression 'I > 2\s(I)'
_cod_data_source_file d4sc06494a2.cif
_cod_data_source_block 06-0304
_cod_depositor_comments 'Adding full bibliography for 1573937--1573938.cif.'
_cod_database_code 1573938
_shelx_shelxl_version_number 2018/3
_chemical_oxdiff_formula 'C H O N S'
_shelx_space_group_comment
;
The symmetry employed for this shelxl refinement is uniquely defined
by the following loop, which should always be used as a source of
symmetry information in preference to the above space-group names.
They are only intended as comments.
;
_olex2_refinement_description
;
1. Fixed Uiso
 At 1.2 times of:
  All C(H) groups, All C(H,H) groups
 At 1.5 times of:
  All C(H,H,H) groups
2.a Secondary CH2 refined with riding coordinates:
 C14(H14A,H14B), C15(H15A,H15B), C16(H16A,H16B), C31(H31A,H31B), C32(H32A,
 H32B), C33(H33A,H33B), C72(H72A,H72B), C73(H73A,H73B), C74(H74A,H74B),
 C77(H77A,H77B), C78(H78A,H78B), C79(H79A,H79B)
2.b Aromatic/amide H refined with riding coordinates:
 C2(H2), C3(H3), C4(H4), C5(H5), C6(H6), C8(H8), C9(H9), C11(H11), C20(H20),
 C22(H22), C23(H23), C26(H26), C27(H27), C28(H28), C29(H29), C30(H30), C47(H47),
  C49(H49), C50(H50), C54(H54), C55(H55), C56(H56), C57(H57), C58(H58),
 C59(H59), C62(H62), C63(H63), C66(H66), C67(H67), C68(H68), C69(H69), C70(H70)
2.c Idealised Me refined as rotating group:
 C17(H17A,H17B,H17C), C34(H34A,H34B,H34C), C75(H75A,H75B,H75C), C80(H80A,H80B,
 H80C)
;
_olex2_submission_special_instructions 'No special instructions were received'
_oxdiff_exptl_absorpt_empirical_details
;
Empirical correction (ABSPACK) includes:
- Absorption correction using spherical harmonics
- Frame scaling
;
_oxdiff_exptl_absorpt_empirical_full_max 3.911
_oxdiff_exptl_absorpt_empirical_full_min 0.514

loop_
_space_group_symop_operation_xyz
'x, y, z'
'-x, -y, -z'

loop_
_atom_site_label
_atom_site_type_symbol
_atom_site_fract_x
_atom_site_fract_y
_atom_site_fract_z
_atom_site_U_iso_or_equiv
_atom_site_adp_type
_atom_site_occupancy
_atom_site_site_symmetry_order
_atom_site_calc_flag
_atom_site_refinement_flags_posn
_atom_site_refinement_flags_adp
_atom_site_refinement_flags_occupancy
_atom_site_disorder_assembly
_atom_site_disorder_group
S1 S 0.57388(13) 0.73069(10) 0.63769(5) 0.0426(3) Uani 1 1 d . . . . .
S2 S -0.04057(14) 1.18831(10) 0.38403(5) 0.0442(3) Uani 1 1 d . . . . .
O1 O 0.2558(4) 1.1833(3) 0.49884(14) 0.0460(8) Uani 1 1 d . . . . .
O2 O 0.2794(4) 0.7313(3) 0.51420(14) 0.0461(9) Uani 1 1 d . . . . .
N1 N 0.3690(5) 0.8481(3) 0.54380(17) 0.0434(10) Uani 1 1 d . . . . .
N2 N 0.1699(4) 1.0646(3) 0.46954(16) 0.0412(10) Uani 1 1 d . . . . .
C1 C 0.7718(5) 0.5669(4) 0.7248(2) 0.0421(11) Uani 1 1 d . . . . .
C2 C 0.7216(6) 0.4795(5) 0.7283(2) 0.0536(14) Uani 1 1 d . . . . .
H2 H 0.646352 0.497836 0.703299 0.064 Uiso 1 1 calc R U . . .
C3 C 0.7790(7) 0.3661(5) 0.7676(2) 0.0585(15) Uani 1 1 d . . . . .
H3 H 0.742092 0.308496 0.769880 0.070 Uiso 1 1 calc R U . . .
C4 C 0.8906(6) 0.3380(5) 0.8035(2) 0.0563(15) Uani 1 1 d . . . . .
H4 H 0.931225 0.260571 0.830286 0.068 Uiso 1 1 calc R U . . .
C5 C 0.9412(6) 0.4217(5) 0.7999(2) 0.0563(14) Uani 1 1 d . . . . .
H5 H 1.016941 0.402522 0.824801 0.068 Uiso 1 1 calc R U . . .
C6 C 0.8848(6) 0.5351(5) 0.7606(2) 0.0519(13) Uani 1 1 d . . . . .
H6 H 0.924009 0.591084 0.758217 0.062 Uiso 1 1 calc R U . . .
C7 C 0.7073(5) 0.6913(4) 0.6858(2) 0.0437(12) Uani 1 1 d . . . . .
C8 C 0.7388(6) 0.7887(4) 0.6823(2) 0.0472(12) Uani 1 1 d . . . . .
H8 H 0.811718 0.783536 0.704753 0.057 Uiso 1 1 calc R U . . .
C9 C 0.6538(6) 0.8963(4) 0.6427(2) 0.0488(13) Uani 1 1 d . . . . .
H9 H 0.661514 0.972125 0.636241 0.059 Uiso 1 1 calc R U . . .
C10 C 0.5573(5) 0.8809(4) 0.6138(2) 0.0419(11) Uani 1 1 d . . . . .
C11 C 0.4542(5) 0.9765(4) 0.5719(2) 0.0443(12) Uani 1 1 d . . . . .
H11 H 0.449548 1.057297 0.565946 0.053 Uiso 1 1 calc R U . . .
C12 C 0.3635(5) 0.9653(4) 0.54025(19) 0.0396(11) Uani 1 1 d . . . . .
C13 C 0.2585(6) 1.0705(4) 0.5006(2) 0.0425(12) Uani 1 1 d . . . . .
C14 C 0.1555(5) 1.2863(4) 0.4577(2) 0.0429(11) Uani 1 1 d . . . . .
H14A H 0.063885 1.296375 0.465899 0.052 Uiso 1 1 calc R U . . .
H14B H 0.169671 1.269613 0.420295 0.052 Uiso 1 1 calc R U . . .
C15 C 0.1672(6) 1.4031(4) 0.4588(2) 0.0466(12) Uani 1 1 d . . . . .
H15A H 0.261218 1.389850 0.453840 0.056 Uiso 1 1 calc R U . . .
H15B H 0.146286 1.422584 0.495383 0.056 Uiso 1 1 calc R U . . .
C16 C 0.0718(7) 1.5115(4) 0.4133(2) 0.0570(15) Uani 1 1 d . . . . .
H16A H -0.022033 1.524804 0.418828 0.068 Uiso 1 1 calc R U . . .
H16B H 0.091581 1.490323 0.376966 0.068 Uiso 1 1 calc R U . . .
C17 C 0.0814(8) 1.6326(5) 0.4117(3) 0.075(2) Uani 1 1 d . . . . .
H17A H 0.019049 1.698331 0.380787 0.113 Uiso 1 1 calc R U . . .
H17B H 0.174017 1.620371 0.406306 0.113 Uiso 1 1 calc R U . . .
H17C H 0.057226 1.656771 0.446789 0.113 Uiso 1 1 calc R U . . .
C18 C 0.2791(5) 0.8425(4) 0.5125(2) 0.0403(11) Uani 1 1 d . . . . .
C19 C 0.1737(5) 0.9473(4) 0.4742(2) 0.0403(11) Uani 1 1 d . . . . .
C20 C 0.0779(5) 0.9395(4) 0.4434(2) 0.0435(12) Uani 1 1 d . . . . .
H20 H 0.080462 0.859534 0.448779 0.052 Uiso 1 1 calc R U . . .
C21 C -0.0269(6) 1.0382(4) 0.4035(2) 0.0470(12) Uani 1 1 d . . . . .
C22 C -0.1268(5) 1.0300(4) 0.3745(2) 0.0430(11) Uani 1 1 d . . . . .
H22 H -0.137937 0.956039 0.379879 0.052 Uiso 1 1 calc R U . . .
C23 C -0.2115(6) 1.1411(4) 0.3360(2) 0.0471(12) Uani 1 1 d . . . . .
H23 H -0.284389 1.149511 0.312382 0.057 Uiso 1 1 calc R U . . .
C24 C -0.1774(5) 1.2369(4) 0.3362(2) 0.0444(12) Uani 1 1 d . . . . .
C25 C -0.2382(5) 1.3649(4) 0.3004(2) 0.0433(12) Uani 1 1 d . . . . .
C26 C -0.1828(6) 1.4455(5) 0.3024(2) 0.0562(14) Uani 1 1 d . . . . .
H26 H -0.106956 1.419573 0.328548 0.067 Uiso 1 1 calc R U . . .
C27 C -0.2351(7) 1.5638(5) 0.2670(3) 0.0611(16) Uani 1 1 d . . . . .
H27 H -0.194133 1.617124 0.268726 0.073 Uiso 1 1 calc R U . . .
C28 C -0.3468(7) 1.6036(5) 0.2294(2) 0.0605(16) Uani 1 1 d . . . . .
H28 H -0.383899 1.684446 0.205165 0.073 Uiso 1 1 calc R U . . .
C29 C -0.4028(7) 1.5249(5) 0.2275(2) 0.0600(15) Uani 1 1 d . . . . .
H29 H -0.479541 1.551668 0.201695 0.072 Uiso 1 1 calc R U . . .
C30 C -0.3505(6) 1.4071(5) 0.2624(2) 0.0518(13) Uani 1 1 d . . . . .
H30 H -0.391897 1.354328 0.260390 0.062 Uiso 1 1 calc R U . . .
C31 C 0.3758(5) 0.6257(4) 0.5544(2) 0.0437(12) Uani 1 1 d . . . . .
H31A H 0.367727 0.642402 0.591922 0.052 Uiso 1 1 calc R U . . .
H31B H 0.468798 0.607056 0.544976 0.052 Uiso 1 1 calc R U . . .
C32 C 0.3458(6) 0.5180(4) 0.5533(2) 0.0537(14) Uani 1 1 d . . . . .
H32A H 0.348673 0.505920 0.515023 0.064 Uiso 1 1 calc R U . . .
H32B H 0.253460 0.537236 0.563820 0.064 Uiso 1 1 calc R U . . .
C33 C 0.4464(7) 0.3987(5) 0.5928(3) 0.0612(16) Uani 1 1 d . . . . .
H33A H 0.538576 0.379968 0.582261 0.073 Uiso 1 1 calc R U . . .
H33B H 0.443569 0.411357 0.631033 0.073 Uiso 1 1 calc R U . . .
C34 C 0.4186(10) 0.2880(6) 0.5927(3) 0.099(3) Uani 1 1 d . . . . .
H34A H 0.413101 0.279367 0.554506 0.149 Uiso 1 1 calc R U . . .
H34B H 0.332804 0.300913 0.608034 0.149 Uiso 1 1 calc R U . . .
H34C H 0.491918 0.212224 0.615572 0.149 Uiso 1 1 calc R U . . .
S52 S 0.81254(13) -0.23002(10) 0.85815(5) 0.0433(3) Uani 1 1 d . . . . .
S60 S 0.65637(14) -0.69086(11) 1.11473(5) 0.0453(4) Uani 1 1 d . . . . .
O71 O 0.5279(4) -0.2351(3) 0.98056(14) 0.0461(8) Uani 1 1 d . . . . .
O76 O 0.9483(4) -0.6819(3) 0.99755(14) 0.0462(9) Uani 1 1 d . . . . .
N42 N 0.7310(4) -0.3500(3) 0.95146(17) 0.0433(10) Uani 1 1 d . . . . .
N45 N 0.7454(5) -0.5657(4) 1.02669(16) 0.0430(10) Uani 1 1 d . . . . .
C41 C 0.8415(6) -0.4646(4) 0.9555(2) 0.0433(12) Uani 1 1 d . . . . .
C43 C 0.6364(5) -0.3442(4) 0.9828(2) 0.0410(11) Uani 1 1 d . . . . .
C44 C 0.6353(5) -0.4511(4) 1.0225(2) 0.0430(12) Uani 1 1 d . . . . .
C46 C 0.8409(6) -0.5717(4) 0.9959(2) 0.0434(12) Uani 1 1 d . . . . .
C47 C 0.9433(5) -0.4747(4) 0.9237(2) 0.0430(12) Uani 1 1 d . . . . .
H47 H 1.018532 -0.554398 0.929722 0.052 Uiso 1 1 calc R U . . .
C48 C 0.9023(5) -0.1814(4) 0.8095(2) 0.0411(11) Uani 1 1 d . . . . .
C49 C 1.0325(5) -0.2733(4) 0.8119(2) 0.0424(11) Uani 1 1 d . . . . .
H49 H 1.097779 -0.264017 0.788719 0.051 Uiso 1 1 calc R U . . .
C50 C 1.0573(6) -0.3829(4) 0.8530(2) 0.0472(13) Uani 1 1 d . . . . .
H50 H 1.141825 -0.454926 0.860107 0.057 Uiso 1 1 calc R U . . .
C51 C 0.9487(6) -0.3760(4) 0.8816(2) 0.0435(12) Uani 1 1 d . . . . .
C53 C 0.8363(5) -0.0560(4) 0.7717(2) 0.0426(11) Uani 1 1 d . . . . .
C54 C 0.7013(6) 0.0225(5) 0.7712(2) 0.0539(14) Uani 1 1 d . . . . .
H54 H 0.648318 -0.003268 0.796296 0.065 Uiso 1 1 calc R U . . .
C55 C 0.6419(6) 0.1391(5) 0.7342(3) 0.0611(15) Uani 1 1 d . . . . .
H55 H 0.548404 0.191543 0.734037 0.073 Uiso 1 1 calc R U . . .
C56 C 0.7167(7) 0.1792(5) 0.6981(2) 0.0564(15) Uani 1 1 d . . . . .
H56 H 0.675456 0.259299 0.673235 0.068 Uiso 1 1 calc R U . . .
C57 C 0.8504(7) 0.1036(5) 0.6980(2) 0.0622(17) Uani 1 1 d . . . . .
H57 H 0.902671 0.131252 0.673223 0.075 Uiso 1 1 calc R U . . .
C58 C 0.9109(6) -0.0143(5) 0.7342(2) 0.0557(15) Uani 1 1 d . . . . .
H58 H 1.003813 -0.066922 0.733312 0.067 Uiso 1 1 calc R U . . .
C59 C 0.5328(5) -0.4418(4) 1.0537(2) 0.0435(12) Uani 1 1 d . . . . .
H59 H 0.458343 -0.361849 1.048270 0.052 Uiso 1 1 calc R U . . .
C61 C 0.5652(6) -0.7388(5) 1.1635(2) 0.0452(12) Uani 1 1 d . . . . .
C62 C 0.4404(6) -0.6442(5) 1.1628(2) 0.0458(12) Uani 1 1 d . . . . .
H62 H 0.374932 -0.652795 1.186095 0.055 Uiso 1 1 calc R U . . .
C63 C 0.4175(6) -0.5329(5) 1.1245(2) 0.0457(12) Uani 1 1 d . . . . .
H63 H 0.335595 -0.458714 1.119702 0.055 Uiso 1 1 calc R U . . .
C64 C 0.5251(6) -0.5415(4) 1.0947(2) 0.0449(12) Uani 1 1 d . . . . .
C65 C 0.6292(6) -0.8665(5) 1.1995(2) 0.0461(12) Uani 1 1 d . . . . .
C66 C 0.5559(6) -0.9066(5) 1.2377(2) 0.0516(13) Uani 1 1 d . . . . .
H66 H 0.464047 -0.852414 1.239649 0.062 Uiso 1 1 calc R U . . .
C67 C 0.6155(6) -1.0254(5) 1.2734(2) 0.0564(14) Uani 1 1 d . . . . .
H67 H 0.564418 -1.051129 1.299538 0.068 Uiso 1 1 calc R U . . .
C68 C 0.7490(7) -1.1057(5) 1.2707(3) 0.0629(16) Uani 1 1 d . . . . .
H68 H 0.789537 -1.186937 1.294630 0.076 Uiso 1 1 calc R U . . .
C69 C 0.8227(7) -1.0661(5) 1.2327(3) 0.0652(17) Uani 1 1 d . . . . .
H69 H 0.914708 -1.120067 1.230848 0.078 Uiso 1 1 calc R U . . .
C70 C 0.7628(6) -0.9482(5) 1.1974(2) 0.0571(15) Uani 1 1 d . . . . .
H70 H 0.814179 -0.922689 1.171265 0.068 Uiso 1 1 calc R U . . .
C72 C 0.5232(6) -0.1285(4) 0.9398(2) 0.0456(12) Uani 1 1 d . . . . .
H72A H 0.527755 -0.144052 0.902065 0.055 Uiso 1 1 calc R U . . .
H72B H 0.600297 -0.111904 0.948386 0.055 Uiso 1 1 calc R U . . .
C73 C 0.3906(6) -0.0187(4) 0.9425(2) 0.0487(13) Uani 1 1 d . . . . .
H73A H 0.384306 -0.008289 0.981128 0.058 Uiso 1 1 calc R U . . .
H73B H 0.314400 -0.034893 0.932109 0.058 Uiso 1 1 calc R U . . .
C74 C 0.3800(6) 0.1009(5) 0.9032(3) 0.0594(15) Uani 1 1 d . . . . .
H74A H 0.459262 0.113981 0.912366 0.071 Uiso 1 1 calc R U . . .
H74B H 0.381652 0.091589 0.864484 0.071 Uiso 1 1 calc R U . . .
C75 C 0.2514(7) 0.2140(5) 0.9074(3) 0.0676(18) Uani 1 1 d . . . . .
H75A H 0.248476 0.288297 0.881659 0.101 Uiso 1 1 calc R U . . .
H75B H 0.250196 0.224557 0.945511 0.101 Uiso 1 1 calc R U . . .
H75C H 0.172589 0.202130 0.897666 0.101 Uiso 1 1 calc R U . . .
C77 C 0.9519(5) -0.7886(4) 1.0386(2) 0.0432(12) Uani 1 1 d . . . . .
H77A H 0.874514 -0.804507 1.029640 0.052 Uiso 1 1 calc R U . . .
H77B H 0.946013 -0.772107 1.076145 0.052 Uiso 1 1 calc R U . . .
C78 C 1.0827(6) -0.8994(4) 1.0373(2) 0.0492(13) Uani 1 1 d . . . . .
H78A H 1.159042 -0.879902 1.043447 0.059 Uiso 1 1 calc R U . . .
H78B H 1.085329 -0.917447 1.000156 0.059 Uiso 1 1 calc R U . . .
C79 C 1.0991(6) -1.0143(4) 1.0819(2) 0.0498(13) Uani 1 1 d . . . . .
H79A H 1.091614 -0.994470 1.118734 0.060 Uiso 1 1 calc R U . . .
H79B H 1.024773 -1.035685 1.074594 0.060 Uiso 1 1 calc R U . . .
C80 C 1.2334(7) -1.1259(5) 1.0832(3) 0.075(2) Uani 1 1 d . . . . .
H80A H 1.242213 -1.144893 1.046524 0.112 Uiso 1 1 calc R U . . .
H80B H 1.237573 -1.197845 1.111138 0.112 Uiso 1 1 calc R U . . .
H80C H 1.307314 -1.107123 1.092718 0.112 Uiso 1 1 calc R U . . .

loop_
_atom_site_aniso_label
_atom_site_aniso_U_11
_atom_site_aniso_U_22
_atom_site_aniso_U_33
_atom_site_aniso_U_23
_atom_site_aniso_U_13
_atom_site_aniso_U_12
S1 0.0520(8) 0.0265(6) 0.0461(7) -0.0053(5) 0.0051(5) -0.0160(5)
S2 0.0541(8) 0.0269(6) 0.0479(7) -0.0046(5) 0.0036(6) -0.0167(5)
O1 0.061(2) 0.0229(16) 0.0511(19) -0.0040(14) 0.0028(17) -0.0178(15)
O2 0.062(2) 0.0208(15) 0.0500(19) -0.0018(14) 0.0033(17) -0.0165(15)
N1 0.058(3) 0.0257(19) 0.047(2) -0.0073(17) 0.015(2) -0.0198(19)
N2 0.059(3) 0.0254(19) 0.038(2) -0.0045(16) 0.0070(19) -0.0199(19)
C1 0.048(3) 0.032(2) 0.044(3) -0.011(2) 0.010(2) -0.016(2)
C2 0.065(4) 0.033(3) 0.055(3) -0.005(2) 0.004(3) -0.018(3)
C3 0.077(4) 0.037(3) 0.062(3) -0.007(3) 0.013(3) -0.028(3)
C4 0.068(4) 0.033(3) 0.049(3) -0.001(2) 0.004(3) -0.009(3)
C5 0.062(4) 0.038(3) 0.052(3) 0.000(2) -0.004(3) -0.012(3)
C6 0.054(3) 0.036(3) 0.061(3) -0.005(2) -0.002(3) -0.019(2)
C7 0.049(3) 0.031(2) 0.047(3) -0.010(2) 0.013(2) -0.013(2)
C8 0.058(3) 0.030(2) 0.054(3) -0.011(2) 0.008(3) -0.018(2)
C9 0.066(4) 0.030(2) 0.049(3) -0.009(2) 0.011(3) -0.021(2)
C10 0.054(3) 0.027(2) 0.043(3) -0.0110(19) 0.012(2) -0.016(2)
C11 0.058(3) 0.024(2) 0.052(3) -0.008(2) 0.010(2) -0.019(2)
C12 0.049(3) 0.024(2) 0.042(2) -0.0062(19) 0.013(2) -0.014(2)
C13 0.060(3) 0.024(2) 0.048(3) -0.0083(19) 0.015(2) -0.022(2)
C14 0.051(3) 0.022(2) 0.048(3) -0.0010(19) 0.005(2) -0.013(2)
C15 0.064(3) 0.028(2) 0.046(3) -0.008(2) 0.014(2) -0.019(2)
C16 0.078(4) 0.026(2) 0.054(3) -0.002(2) 0.010(3) -0.015(3)
C17 0.117(6) 0.033(3) 0.068(4) 0.001(3) 0.005(4) -0.032(3)
C18 0.055(3) 0.024(2) 0.044(3) -0.0101(19) 0.015(2) -0.019(2)
C19 0.055(3) 0.022(2) 0.044(2) -0.0067(18) 0.012(2) -0.017(2)
C20 0.057(3) 0.027(2) 0.048(3) -0.009(2) 0.013(2) -0.020(2)
C21 0.057(3) 0.032(3) 0.050(3) -0.011(2) 0.011(3) -0.018(2)
C22 0.051(3) 0.034(2) 0.046(3) -0.012(2) 0.012(2) -0.019(2)
C23 0.054(3) 0.035(3) 0.052(3) -0.014(2) 0.016(2) -0.018(2)
C24 0.045(3) 0.031(2) 0.055(3) -0.013(2) 0.016(2) -0.014(2)
C25 0.052(3) 0.032(2) 0.040(2) -0.008(2) 0.012(2) -0.014(2)
C26 0.065(4) 0.033(3) 0.062(3) -0.002(2) -0.001(3) -0.019(3)
C27 0.071(4) 0.036(3) 0.073(4) -0.007(3) 0.011(3) -0.023(3)
C28 0.071(4) 0.036(3) 0.053(3) 0.004(2) 0.010(3) -0.012(3)
C29 0.068(4) 0.046(3) 0.049(3) -0.004(2) 0.001(3) -0.013(3)
C30 0.057(3) 0.038(3) 0.054(3) -0.008(2) 0.004(3) -0.017(2)
C31 0.053(3) 0.026(2) 0.045(3) -0.0043(19) 0.003(2) -0.013(2)
C32 0.073(4) 0.025(2) 0.056(3) 0.000(2) -0.003(3) -0.020(2)
C33 0.085(4) 0.026(3) 0.063(3) -0.001(2) -0.008(3) -0.019(3)
C34 0.159(8) 0.035(3) 0.093(5) 0.018(3) -0.046(5) -0.048(4)
S52 0.0523(8) 0.0277(6) 0.0440(6) -0.0041(5) 0.0126(5) -0.0146(5)
S60 0.0539(8) 0.0336(6) 0.0445(7) -0.0058(5) 0.0144(6) -0.0177(6)
O71 0.057(2) 0.0265(16) 0.0443(18) -0.0028(14) 0.0100(16) -0.0118(15)
O76 0.055(2) 0.0267(16) 0.0475(19) -0.0021(14) 0.0161(16) -0.0134(15)
N42 0.051(3) 0.029(2) 0.043(2) -0.0048(16) 0.0045(19) -0.0124(18)
N45 0.056(3) 0.031(2) 0.039(2) -0.0062(16) 0.0081(19) -0.0171(19)
C41 0.056(3) 0.027(2) 0.042(3) -0.0065(19) 0.007(2) -0.015(2)
C43 0.049(3) 0.029(2) 0.041(2) -0.0068(19) 0.008(2) -0.015(2)
C44 0.055(3) 0.030(2) 0.040(2) -0.0047(19) 0.006(2) -0.018(2)
C46 0.057(3) 0.029(2) 0.039(2) -0.0035(19) 0.007(2) -0.016(2)
C47 0.053(3) 0.026(2) 0.046(3) -0.006(2) 0.010(2) -0.015(2)
C48 0.051(3) 0.032(2) 0.042(2) -0.008(2) 0.012(2) -0.019(2)
C49 0.050(3) 0.036(3) 0.042(2) -0.009(2) 0.013(2) -0.019(2)
C50 0.056(3) 0.027(2) 0.049(3) -0.005(2) 0.011(2) -0.011(2)
C51 0.057(3) 0.031(2) 0.041(2) -0.0084(19) 0.011(2) -0.018(2)
C53 0.057(3) 0.028(2) 0.040(2) -0.0079(19) 0.007(2) -0.017(2)
C54 0.054(3) 0.032(3) 0.066(3) -0.002(2) 0.009(3) -0.016(2)
C55 0.056(4) 0.036(3) 0.077(4) -0.001(3) 0.005(3) -0.013(3)
C56 0.075(4) 0.031(3) 0.053(3) -0.001(2) -0.003(3) -0.018(3)
C57 0.087(5) 0.031(3) 0.055(3) 0.000(2) 0.018(3) -0.019(3)
C58 0.064(4) 0.034(3) 0.056(3) -0.005(2) 0.026(3) -0.012(2)
C59 0.049(3) 0.030(2) 0.048(3) -0.007(2) 0.011(2) -0.015(2)
C61 0.063(3) 0.037(3) 0.040(2) -0.012(2) 0.012(2) -0.025(2)
C62 0.051(3) 0.043(3) 0.050(3) -0.014(2) 0.015(2) -0.026(2)
C63 0.050(3) 0.038(3) 0.049(3) -0.013(2) 0.016(2) -0.018(2)
C64 0.057(3) 0.037(3) 0.041(2) -0.009(2) 0.010(2) -0.021(2)
C65 0.064(4) 0.038(3) 0.044(3) -0.013(2) 0.013(2) -0.029(3)
C66 0.059(4) 0.044(3) 0.054(3) -0.011(2) 0.017(3) -0.026(3)
C67 0.071(4) 0.040(3) 0.060(3) -0.006(2) 0.014(3) -0.030(3)
C68 0.091(5) 0.038(3) 0.060(3) -0.004(3) 0.008(3) -0.031(3)
C69 0.067(4) 0.039(3) 0.076(4) -0.009(3) 0.020(3) -0.014(3)
C70 0.068(4) 0.042(3) 0.056(3) -0.008(2) 0.022(3) -0.021(3)
C72 0.059(3) 0.026(2) 0.042(3) 0.0004(19) 0.009(2) -0.015(2)
C73 0.057(3) 0.032(3) 0.047(3) -0.003(2) 0.008(2) -0.014(2)
C74 0.068(4) 0.029(3) 0.062(3) 0.002(2) 0.010(3) -0.011(3)
C75 0.071(4) 0.032(3) 0.072(4) 0.009(3) 0.009(3) -0.008(3)
C77 0.056(3) 0.027(2) 0.043(3) -0.0003(19) 0.009(2) -0.019(2)
C78 0.068(4) 0.030(2) 0.045(3) -0.009(2) 0.014(3) -0.018(2)
C79 0.064(4) 0.031(3) 0.049(3) -0.001(2) 0.006(3) -0.020(2)
C80 0.086(5) 0.031(3) 0.080(4) 0.007(3) 0.012(4) -0.011(3)

loop_
_atom_type_symbol
_atom_type_description
_atom_type_scat_dispersion_real
_atom_type_scat_dispersion_imag
_atom_type_scat_source
C C 0.0181 0.0091 'International Tables Vol C Tables 4.2.6.8 and 6.1.1.4'
H H 0.0000 0.0000 'International Tables Vol C Tables 4.2.6.8 and 6.1.1.4'
N N 0.0311 0.0180 'International Tables Vol C Tables 4.2.6.8 and 6.1.1.4'
O O 0.0492 0.0322 'International Tables Vol C Tables 4.2.6.8 and 6.1.1.4'
S S 0.3331 0.5567 'International Tables Vol C Tables 4.2.6.8 and 6.1.1.4'

loop_
_geom_angle_atom_site_label_1
_geom_angle_atom_site_label_2
_geom_angle_atom_site_label_3
_geom_angle
_geom_angle_site_symmetry_1
_geom_angle_site_symmetry_3
_geom_angle_publ_flag
C7 S1 C10 92.2(2) . . ?
C24 S2 C21 92.3(2) . . ?
C13 O1 C14 114.9(4) . . ?
C18 O2 C31 116.9(4) . . ?
C18 N1 C12 117.3(4) . . ?
C13 N2 C19 117.2(4) . . ?
C2 C1 C7 122.5(5) . . ?
C6 C1 C2 117.6(5) . . ?
C6 C1 C7 119.8(5) . . ?
C1 C2 H2 119.2 . . ?
C3 C2 C1 121.5(6) . . ?
C3 C2 H2 119.2 . . ?
C2 C3 H3 120.3 . . ?
C4 C3 C2 119.4(5) . . ?
C4 C3 H3 120.3 . . ?
C3 C4 H4 120.3 . . ?
C5 C4 C3 119.4(5) . . ?
C5 C4 H4 120.3 . . ?
C4 C5 H5 119.2 . . ?
C4 C5 C6 121.6(6) . . ?
C6 C5 H5 119.2 . . ?
C1 C6 C5 120.3(5) . . ?
C1 C6 H6 119.8 . . ?
C5 C6 H6 119.8 . . ?
C1 C7 S1 121.2(4) . . ?
C8 C7 S1 110.9(4) . . ?
C8 C7 C1 127.9(5) . . ?
C7 C8 H8 123.1 . . ?
C7 C8 C9 113.9(5) . . ?
C9 C8 H8 123.1 . . ?
C8 C9 H9 123.6 . . ?
C10 C9 C8 112.9(4) . . ?
C10 C9 H9 123.6 . . ?
C9 C10 S1 110.2(4) . . ?
C9 C10 C11 125.1(4) . . ?
C11 C10 S1 124.7(4) . . ?
C10 C11 H11 116.1 . . ?
C12 C11 C10 127.8(4) . . ?
C12 C11 H11 116.1 . . ?
N1 C12 C13 117.2(5) . . ?
C11 C12 N1 119.7(4) . . ?
C11 C12 C13 123.1(4) . . ?
O1 C13 C12 115.3(5) . . ?
N2 C13 O1 119.3(4) . . ?
N2 C13 C12 125.4(4) . . ?
O1 C14 H14A 109.8 . . ?
O1 C14 H14B 109.8 . . ?
O1 C14 C15 109.3(4) . . ?
H14A C14 H14B 108.3 . . ?
C15 C14 H14A 109.8 . . ?
C15 C14 H14B 109.8 . . ?
C14 C15 H15A 109.4 . . ?
C14 C15 H15B 109.4 . . ?
C14 C15 C16 111.3(5) . . ?
H15A C15 H15B 108.0 . . ?
C16 C15 H15A 109.4 . . ?
C16 C15 H15B 109.4 . . ?
C15 C16 H16A 108.8 . . ?
C15 C16 H16B 108.8 . . ?
C15 C16 C17 113.6(5) . . ?
H16A C16 H16B 107.7 . . ?
C17 C16 H16A 108.8 . . ?
C17 C16 H16B 108.8 . . ?
C16 C17 H17A 109.5 . . ?
C16 C17 H17B 109.5 . . ?
C16 C17 H17C 109.5 . . ?
H17A C17 H17B 109.5 . . ?
H17A C17 H17C 109.5 . . ?
H17B C17 H17C 109.5 . . ?
O2 C18 C19 114.8(4) . . ?
N1 C18 O2 119.9(4) . . ?
N1 C18 C19 125.3(4) . . ?
N2 C19 C18 117.6(5) . . ?
C20 C19 N2 118.3(4) . . ?
C20 C19 C18 124.1(4) . . ?
C19 C20 H20 116.4 . . ?
C19 C20 C21 127.3(4) . . ?
C21 C20 H20 116.4 . . ?
C20 C21 S2 123.2(4) . . ?
C22 C21 S2 110.2(4) . . ?
C22 C21 C20 126.6(4) . . ?
C21 C22 H22 123.1 . . ?
C21 C22 C23 113.8(5) . . ?
C23 C22 H22 123.1 . . ?
C22 C23 H23 123.6 . . ?
C24 C23 C22 112.8(5) . . ?
C24 C23 H23 123.6 . . ?
C23 C24 S2 110.9(4) . . ?
C23 C24 C25 128.8(5) . . ?
C25 C24 S2 120.2(4) . . ?
C26 C25 C24 121.3(5) . . ?
C26 C25 C30 117.4(5) . . ?
C30 C25 C24 121.3(5) . . ?
C25 C26 H26 119.1 . . ?
C25 C26 C27 121.7(6) . . ?
C27 C26 H26 119.1 . . ?
C26 C27 H27 120.1 . . ?
C28 C27 C26 119.7(6) . . ?
C28 C27 H27 120.1 . . ?
C27 C28 H28 120.6 . . ?
C29 C28 C27 118.9(5) . . ?
C29 C28 H28 120.6 . . ?
C28 C29 H29 119.3 . . ?
C28 C29 C30 121.4(6) . . ?
C30 C29 H29 119.3 . . ?
C25 C30 H30 119.6 . . ?
C29 C30 C25 120.8(6) . . ?
C29 C30 H30 119.6 . . ?
O2 C31 H31A 110.3 . . ?
O2 C31 H31B 110.3 . . ?
O2 C31 C32 107.2(4) . . ?
H31A C31 H31B 108.5 . . ?
C32 C31 H31A 110.3 . . ?
C32 C31 H31B 110.3 . . ?
C31 C32 H32A 109.3 . . ?
C31 C32 H32B 109.3 . . ?
C31 C32 C33 111.8(5) . . ?
H32A C32 H32B 107.9 . . ?
C33 C32 H32A 109.3 . . ?
C33 C32 H32B 109.3 . . ?
C32 C33 H33A 109.0 . . ?
C32 C33 H33B 109.0 . . ?
H33A C33 H33B 107.8 . . ?
C34 C33 C32 113.1(5) . . ?
C34 C33 H33A 109.0 . . ?
C34 C33 H33B 109.0 . . ?
C33 C34 H34A 109.5 . . ?
C33 C34 H34B 109.5 . . ?
C33 C34 H34C 109.5 . . ?
H34A C34 H34B 109.5 . . ?
H34A C34 H34C 109.5 . . ?
H34B C34 H34C 109.5 . . ?
C48 S52 C51 92.2(2) . . ?
C64 S60 C61 92.0(2) . . ?
C43 O71 C72 116.0(4) . . ?
C46 O76 C77 115.8(4) . . ?
C43 N42 C41 118.7(4) . . ?
C46 N45 C44 118.8(4) . . ?
N42 C41 C46 116.7(5) . . ?
C47 C41 N42 120.6(4) . . ?
C47 C41 C46 122.6(5) . . ?
O71 C43 C44 114.7(4) . . ?
N42 C43 O71 120.7(4) . . ?
N42 C43 C44 124.6(4) . . ?
N45 C44 C43 116.9(4) . . ?
C59 C44 N45 120.2(4) . . ?
C59 C44 C43 122.8(5) . . ?
O76 C46 C41 114.9(4) . . ?
N45 C46 O76 120.7(4) . . ?
N45 C46 C41 124.4(5) . . ?
C41 C47 H47 117.0 . . ?
C41 C47 C51 126.0(5) . . ?
C51 C47 H47 117.0 . . ?
C49 C48 S52 111.3(4) . . ?
C49 C48 C53 128.8(4) . . ?
C53 C48 S52 119.9(4) . . ?
C48 C49 H49 123.9 . . ?
C48 C49 C50 112.1(5) . . ?
C50 C49 H49 123.9 . . ?
C49 C50 H50 122.9 . . ?
C51 C50 C49 114.2(5) . . ?
C51 C50 H50 122.9 . . ?
C47 C51 S52 123.7(4) . . ?
C50 C51 S52 110.1(4) . . ?
C50 C51 C47 126.1(5) . . ?
C54 C53 C48 122.3(5) . . ?
C54 C53 C58 117.9(5) . . ?
C58 C53 C48 119.9(5) . . ?
C53 C54 H54 119.7 . . ?
C53 C54 C55 120.7(5) . . ?
C55 C54 H54 119.7 . . ?
C54 C55 H55 119.6 . . ?
C56 C55 C54 120.8(6) . . ?
C56 C55 H55 119.6 . . ?
C55 C56 H56 120.2 . . ?
C57 C56 C55 119.6(5) . . ?
C57 C56 H56 120.2 . . ?
C56 C57 H57 119.9 . . ?
C56 C57 C58 120.2(6) . . ?
C58 C57 H57 119.9 . . ?
C53 C58 H58 119.6 . . ?
C57 C58 C53 120.8(5) . . ?
C57 C58 H58 119.6 . . ?
C44 C59 H59 116.8 . . ?
C44 C59 C64 126.3(5) . . ?
C64 C59 H59 116.8 . . ?
C62 C61 S60 110.6(4) . . ?
C62 C61 C65 129.8(5) . . ?
C65 C61 S60 119.5(4) . . ?
C61 C62 H62 123.2 . . ?
C61 C62 C63 113.6(5) . . ?
C63 C62 H62 123.2 . . ?
C62 C63 H63 123.2 . . ?
C64 C63 C62 113.6(5) . . ?
C64 C63 H63 123.2 . . ?
C59 C64 S60 123.7(4) . . ?
C63 C64 S60 110.1(4) . . ?
C63 C64 C59 126.1(5) . . ?
C66 C65 C61 119.8(5) . . ?
C70 C65 C61 121.9(5) . . ?
C70 C65 C66 118.2(5) . . ?
C65 C66 H66 119.6 . . ?
C65 C66 C67 120.8(5) . . ?
C67 C66 H66 119.6 . . ?
C66 C67 H67 119.9 . . ?
C68 C67 C66 120.2(5) . . ?
C68 C67 H67 119.9 . . ?
C67 C68 H68 120.4 . . ?
C67 C68 C69 119.2(5) . . ?
C69 C68 H68 120.4 . . ?
C68 C69 H69 119.9 . . ?
C70 C69 C68 120.3(6) . . ?
C70 C69 H69 119.9 . . ?
C65 C70 H70 119.4 . . ?
C69 C70 C65 121.3(5) . . ?
C69 C70 H70 119.4 . . ?
O71 C72 H72A 110.4 . . ?
O71 C72 H72B 110.4 . . ?
O71 C72 C73 106.8(4) . . ?
H72A C72 H72B 108.6 . . ?
C73 C72 H72A 110.4 . . ?
C73 C72 H72B 110.4 . . ?
C72 C73 H73A 109.5 . . ?
C72 C73 H73B 109.5 . . ?
C72 C73 C74 110.8(4) . . ?
H73A C73 H73B 108.1 . . ?
C74 C73 H73A 109.5 . . ?
C74 C73 H73B 109.5 . . ?
C73 C74 H74A 109.2 . . ?
C73 C74 H74B 109.2 . . ?
H74A C74 H74B 107.9 . . ?
C75 C74 C73 112.0(5) . . ?
C75 C74 H74A 109.2 . . ?
C75 C74 H74B 109.2 . . ?
C74 C75 H75A 109.5 . . ?
C74 C75 H75B 109.5 . . ?
C74 C75 H75C 109.5 . . ?
H75A C75 H75B 109.5 . . ?
H75A C75 H75C 109.5 . . ?
H75B C75 H75C 109.5 . . ?
O76 C77 H77A 110.1 . . ?
O76 C77 H77B 110.1 . . ?
O76 C77 C78 108.0(4) . . ?
H77A C77 H77B 108.4 . . ?
C78 C77 H77A 110.1 . . ?
C78 C77 H77B 110.1 . . ?
C77 C78 H78A 109.3 . . ?
C77 C78 H78B 109.3 . . ?
C77 C78 C79 111.5(4) . . ?
H78A C78 H78B 108.0 . . ?
C79 C78 H78A 109.3 . . ?
C79 C78 H78B 109.3 . . ?
C78 C79 H79A 109.1 . . ?
C78 C79 H79B 109.1 . . ?
H79A C79 H79B 107.8 . . ?
C80 C79 C78 112.5(5) . . ?
C80 C79 H79A 109.1 . . ?
C80 C79 H79B 109.1 . . ?
C79 C80 H80A 109.5 . . ?
C79 C80 H80B 109.5 . . ?
C79 C80 H80C 109.5 . . ?
H80A C80 H80B 109.5 . . ?
H80A C80 H80C 109.5 . . ?
H80B C80 H80C 109.5 . . ?

loop_
_geom_bond_atom_site_label_1
_geom_bond_atom_site_label_2
_geom_bond_distance
_geom_bond_site_symmetry_2
_geom_bond_publ_flag
S1 C7 1.719(6) . ?
S1 C10 1.738(5) . ?
S2 C21 1.740(5) . ?
S2 C24 1.718(6) . ?
O1 C13 1.363(5) . ?
O1 C14 1.446(6) . ?
O2 C18 1.356(5) . ?
O2 C31 1.431(6) . ?
N1 C12 1.396(6) . ?
N1 C18 1.293(7) . ?
N2 C13 1.282(7) . ?
N2 C19 1.401(6) . ?
C1 C2 1.393(7) . ?
C1 C6 1.385(8) . ?
C1 C7 1.481(7) . ?
C2 H2 0.9500 . ?
C2 C3 1.391(8) . ?
C3 H3 0.9500 . ?
C3 C4 1.386(9) . ?
C4 H4 0.9500 . ?
C4 C5 1.354(8) . ?
C5 H5 0.9500 . ?
C5 C6 1.391(7) . ?
C6 H6 0.9500 . ?
C7 C8 1.368(7) . ?
C8 H8 0.9500 . ?
C8 C9 1.398(7) . ?
C9 H9 0.9500 . ?
C9 C10 1.385(8) . ?
C10 C11 1.436(7) . ?
C11 H11 0.9500 . ?
C11 C12 1.343(7) . ?
C12 C13 1.459(7) . ?
C14 H14A 0.9900 . ?
C14 H14B 0.9900 . ?
C14 C15 1.501(6) . ?
C15 H15A 0.9900 . ?
C15 H15B 0.9900 . ?
C15 C16 1.511(7) . ?
C16 H16A 0.9900 . ?
C16 H16B 0.9900 . ?
C16 C17 1.527(7) . ?
C17 H17A 0.9800 . ?
C17 H17B 0.9800 . ?
C17 H17C 0.9800 . ?
C18 C19 1.444(7) . ?
C19 C20 1.354(7) . ?
C20 H20 0.9500 . ?
C20 C21 1.430(7) . ?
C21 C22 1.368(8) . ?
C22 H22 0.9500 . ?
C22 C23 1.405(7) . ?
C23 H23 0.9500 . ?
C23 C24 1.382(7) . ?
C24 C25 1.479(7) . ?
C25 C26 1.379(8) . ?
C25 C30 1.386(8) . ?
C26 H26 0.9500 . ?
C26 C27 1.389(8) . ?
C27 H27 0.9500 . ?
C27 C28 1.382(9) . ?
C28 H28 0.9500 . ?
C28 C29 1.361(9) . ?
C29 H29 0.9500 . ?
C29 C30 1.381(8) . ?
C30 H30 0.9500 . ?
C31 H31A 0.9900 . ?
C31 H31B 0.9900 . ?
C31 C32 1.501(7) . ?
C32 H32A 0.9900 . ?
C32 H32B 0.9900 . ?
C32 C33 1.519(7) . ?
C33 H33A 0.9900 . ?
C33 H33B 0.9900 . ?
C33 C34 1.518(8) . ?
C34 H34A 0.9800 . ?
C34 H34B 0.9800 . ?
C34 H34C 0.9800 . ?
S52 C48 1.729(5) . ?
S52 C51 1.740(5) . ?
S60 C61 1.737(5) . ?
S60 C64 1.736(5) . ?
O71 C43 1.347(6) . ?
O71 C72 1.449(5) . ?
O76 C46 1.351(6) . ?
O76 C77 1.459(5) . ?
N42 C41 1.390(6) . ?
N42 C43 1.287(7) . ?
N45 C44 1.387(6) . ?
N45 C46 1.286(7) . ?
C41 C46 1.471(6) . ?
C41 C47 1.348(7) . ?
C43 C44 1.464(6) . ?
C44 C59 1.347(7) . ?
C47 H47 0.9500 . ?
C47 C51 1.440(6) . ?
C48 C49 1.382(7) . ?
C48 C53 1.476(7) . ?
C49 H49 0.9500 . ?
C49 C50 1.417(7) . ?
C50 H50 0.9500 . ?
C50 C51 1.372(7) . ?
C53 C54 1.379(8) . ?
C53 C58 1.400(7) . ?
C54 H54 0.9500 . ?
C54 C55 1.390(7) . ?
C55 H55 0.9500 . ?
C55 C56 1.373(8) . ?
C56 H56 0.9500 . ?
C56 C57 1.362(9) . ?
C57 H57 0.9500 . ?
C57 C58 1.394(7) . ?
C58 H58 0.9500 . ?
C59 H59 0.9500 . ?
C59 C64 1.443(7) . ?
C61 C62 1.362(8) . ?
C61 C65 1.479(7) . ?
C62 H62 0.9500 . ?
C62 C63 1.403(7) . ?
C63 H63 0.9500 . ?
C63 C64 1.376(7) . ?
C65 C66 1.390(7) . ?
C65 C70 1.387(8) . ?
C66 H66 0.9500 . ?
C66 C67 1.396(8) . ?
C67 H67 0.9500 . ?
C67 C68 1.385(9) . ?
C68 H68 0.9500 . ?
C68 C69 1.389(9) . ?
C69 H69 0.9500 . ?
C69 C70 1.385(8) . ?
C70 H70 0.9500 . ?
C72 H72A 0.9900 . ?
C72 H72B 0.9900 . ?
C72 C73 1.516(7) . ?
C73 H73A 0.9900 . ?
C73 H73B 0.9900 . ?
C73 C74 1.532(7) . ?
C74 H74A 0.9900 . ?
C74 H74B 0.9900 . ?
C74 C75 1.521(8) . ?
C75 H75A 0.9800 . ?
C75 H75B 0.9800 . ?
C75 H75C 0.9800 . ?
C77 H77A 0.9900 . ?
C77 H77B 0.9900 . ?
C77 C78 1.502(7) . ?
C78 H78A 0.9900 . ?
C78 H78B 0.9900 . ?
C78 C79 1.531(6) . ?
C79 H79A 0.9900 . ?
C79 H79B 0.9900 . ?
C79 C80 1.517(8) . ?
C80 H80A 0.9800 . ?
C80 H80B 0.9800 . ?
C80 H80C 0.9800 . ?

loop_
_geom_torsion_atom_site_label_1
_geom_torsion_atom_site_label_2
_geom_torsion_atom_site_label_3
_geom_torsion_atom_site_label_4
_geom_torsion
_geom_torsion_site_symmetry_1
_geom_torsion_site_symmetry_2
_geom_torsion_site_symmetry_3
_geom_torsion_site_symmetry_4
_geom_torsion_publ_flag
S1 C7 C8 C9 2.1(6) . . . . ?
S1 C10 C11 C12 -7.5(8) . . . . ?
S2 C21 C22 C23 1.6(6) . . . . ?
S2 C24 C25 C26 3.5(7) . . . . ?
S2 C24 C25 C30 -178.5(4) . . . . ?
O1 C14 C15 C16 175.5(4) . . . . ?
O2 C18 C19 N2 -178.5(4) . . . . ?
O2 C18 C19 C20 2.5(7) . . . . ?
O2 C31 C32 C33 177.5(5) . . . . ?
N1 C12 C13 O1 179.4(4) . . . . ?
N1 C12 C13 N2 1.2(7) . . . . ?
N1 C18 C19 N2 1.5(7) . . . . ?
N1 C18 C19 C20 -177.5(5) . . . . ?
N2 C19 C20 C21 3.0(8) . . . . ?
C1 C2 C3 C4 -1.4(9) . . . . ?
C1 C7 C8 C9 -176.8(5) . . . . ?
C2 C1 C6 C5 -2.7(8) . . . . ?
C2 C1 C7 S1 -5.9(7) . . . . ?
C2 C1 C7 C8 173.0(5) . . . . ?
C2 C3 C4 C5 0.5(9) . . . . ?
C3 C4 C5 C6 -0.8(9) . . . . ?
C4 C5 C6 C1 1.9(9) . . . . ?
C6 C1 C2 C3 2.4(8) . . . . ?
C6 C1 C7 S1 175.7(4) . . . . ?
C6 C1 C7 C8 -5.4(8) . . . . ?
C7 S1 C10 C9 0.4(4) . . . . ?
C7 S1 C10 C11 -176.9(4) . . . . ?
C7 C1 C2 C3 -176.1(5) . . . . ?
C7 C1 C6 C5 175.9(5) . . . . ?
C7 C8 C9 C10 -1.9(7) . . . . ?
C8 C9 C10 S1 0.7(6) . . . . ?
C8 C9 C10 C11 178.0(5) . . . . ?
C9 C10 C11 C12 175.5(5) . . . . ?
C10 S1 C7 C1 177.6(4) . . . . ?
C10 S1 C7 C8 -1.5(4) . . . . ?
C10 C11 C12 N1 -4.2(8) . . . . ?
C10 C11 C12 C13 177.0(5) . . . . ?
C11 C12 C13 O1 -1.7(7) . . . . ?
C11 C12 C13 N2 -180.0(5) . . . . ?
C12 N1 C18 O2 -179.9(4) . . . . ?
C12 N1 C18 C19 0.0(7) . . . . ?
C13 O1 C14 C15 -177.8(4) . . . . ?
C13 N2 C19 C18 -1.6(6) . . . . ?
C13 N2 C19 C20 177.5(5) . . . . ?
C14 O1 C13 N2 -4.3(6) . . . . ?
C14 O1 C13 C12 177.3(4) . . . . ?
C14 C15 C16 C17 -178.8(5) . . . . ?
C18 O2 C31 C32 173.2(4) . . . . ?
C18 N1 C12 C11 179.8(5) . . . . ?
C18 N1 C12 C13 -1.3(6) . . . . ?
C18 C19 C20 C21 -178.0(5) . . . . ?
C19 N2 C13 O1 -177.8(4) . . . . ?
C19 N2 C13 C12 0.4(7) . . . . ?
C19 C20 C21 S2 5.0(8) . . . . ?
C19 C20 C21 C22 -176.8(5) . . . . ?
C20 C21 C22 C23 -176.8(5) . . . . ?
C21 S2 C24 C23 0.7(4) . . . . ?
C21 S2 C24 C25 -176.7(4) . . . . ?
C21 C22 C23 C24 -1.1(6) . . . . ?
C22 C23 C24 S2 0.1(5) . . . . ?
C22 C23 C24 C25 177.2(5) . . . . ?
C23 C24 C25 C26 -173.4(5) . . . . ?
C23 C24 C25 C30 4.6(8) . . . . ?
C24 S2 C21 C20 177.2(5) . . . . ?
C24 S2 C21 C22 -1.3(4) . . . . ?
C24 C25 C26 C27 176.8(5) . . . . ?
C24 C25 C30 C29 -177.1(5) . . . . ?
C25 C26 C27 C28 1.1(9) . . . . ?
C26 C25 C30 C29 0.9(8) . . . . ?
C26 C27 C28 C29 -0.5(9) . . . . ?
C27 C28 C29 C30 0.1(9) . . . . ?
C28 C29 C30 C25 -0.3(9) . . . . ?
C30 C25 C26 C27 -1.3(8) . . . . ?
C31 O2 C18 N1 4.4(6) . . . . ?
C31 O2 C18 C19 -175.6(4) . . . . ?
C31 C32 C33 C34 179.9(6) . . . . ?
S52 C48 C49 C50 0.6(6) . . . . ?
S52 C48 C53 C54 -4.3(7) . . . . ?
S52 C48 C53 C58 176.9(4) . . . . ?
S60 C61 C62 C63 -1.2(6) . . . . ?
S60 C61 C65 C66 -178.5(4) . . . . ?
S60 C61 C65 C70 3.1(7) . . . . ?
O71 C43 C44 N45 -179.5(4) . . . . ?
O71 C43 C44 C59 1.2(7) . . . . ?
O71 C72 C73 C74 176.5(5) . . . . ?
O76 C77 C78 C79 176.4(4) . . . . ?
N42 C41 C46 O76 178.4(4) . . . . ?
N42 C41 C46 N45 0.7(8) . . . . ?
N42 C41 C47 C51 -3.4(8) . . . . ?
N42 C43 C44 N45 0.8(8) . . . . ?
N42 C43 C44 C59 -178.4(5) . . . . ?
N45 C44 C59 C64 2.3(8) . . . . ?
C41 N42 C43 O71 179.6(4) . . . . ?
C41 N42 C43 C44 -0.8(8) . . . . ?
C41 C47 C51 S52 -9.0(8) . . . . ?
C41 C47 C51 C50 173.3(5) . . . . ?
C43 O71 C72 C73 177.1(4) . . . . ?
C43 N42 C41 C46 0.1(7) . . . . ?
C43 N42 C41 C47 -179.5(5) . . . . ?
C43 C44 C59 C64 -178.5(5) . . . . ?
C44 N45 C46 O76 -178.2(4) . . . . ?
C44 N45 C46 C41 -0.7(8) . . . . ?
C44 C59 C64 S60 5.5(8) . . . . ?
C44 C59 C64 C63 -176.7(5) . . . . ?
C46 O76 C77 C78 -175.6(4) . . . . ?
C46 N45 C44 C43 0.0(7) . . . . ?
C46 N45 C44 C59 179.3(5) . . . . ?
C46 C41 C47 C51 177.0(5) . . . . ?
C47 C41 C46 O76 -2.0(8) . . . . ?
C47 C41 C46 N45 -179.7(5) . . . . ?
C48 S52 C51 C47 -177.0(5) . . . . ?
C48 S52 C51 C50 1.0(4) . . . . ?
C48 C49 C50 C51 0.1(7) . . . . ?
C48 C53 C54 C55 -178.7(5) . . . . ?
C48 C53 C58 C57 179.8(5) . . . . ?
C49 C48 C53 C54 174.6(5) . . . . ?
C49 C48 C53 C58 -4.3(8) . . . . ?
C49 C50 C51 S52 -0.8(6) . . . . ?
C49 C50 C51 C47 177.2(5) . . . . ?
C51 S52 C48 C49 -0.9(4) . . . . ?
C51 S52 C48 C53 178.1(4) . . . . ?
C53 C48 C49 C50 -178.3(5) . . . . ?
C53 C54 C55 C56 -0.9(10) . . . . ?
C54 C53 C58 C57 0.8(9) . . . . ?
C54 C55 C56 C57 0.6(10) . . . . ?
C55 C56 C57 C58 0.4(10) . . . . ?
C56 C57 C58 C53 -1.2(10) . . . . ?
C58 C53 C54 C55 0.2(9) . . . . ?
C61 S60 C64 C59 177.5(5) . . . . ?
C61 S60 C64 C63 -0.6(4) . . . . ?
C61 C62 C63 C64 0.8(7) . . . . ?
C61 C65 C66 C67 -177.9(5) . . . . ?
C61 C65 C70 C69 177.8(6) . . . . ?
C62 C61 C65 C66 3.9(9) . . . . ?
C62 C61 C65 C70 -174.5(6) . . . . ?
C62 C63 C64 S60 0.1(6) . . . . ?
C62 C63 C64 C59 -178.0(5) . . . . ?
C64 S60 C61 C62 1.0(4) . . . . ?
C64 S60 C61 C65 -177.0(4) . . . . ?
C65 C61 C62 C63 176.6(5) . . . . ?
C65 C66 C67 C68 -0.6(9) . . . . ?
C66 C65 C70 C69 -0.6(9) . . . . ?
C66 C67 C68 C69 0.7(9) . . . . ?
C67 C68 C69 C70 -0.8(10) . . . . ?
C68 C69 C70 C65 0.8(10) . . . . ?
C70 C65 C66 C67 0.5(8) . . . . ?
C72 O71 C43 N42 2.4(7) . . . . ?
C72 O71 C43 C44 -177.3(4) . . . . ?
C72 C73 C74 C75 -176.9(5) . . . . ?
C77 O76 C46 N45 -4.2(7) . . . . ?
C77 O76 C46 C41 178.1(4) . . . . ?
C77 C78 C79 C80 -177.3(5) . . . . ?
